data_7233307
loop_
_publ_author_name
'Du, Yujing'
'Zhong, Li'
'Hu, Yue'
'Li, Qipeng'
'Qian, Jinjie'

_publ_section_title
;
 Doubly interpenetrated indium-tricarboxylate frameworks mediated by small
 molecules with enhanced porosity
;
_journal_issue 34
_journal_name_full CrystEngComm
_journal_page_first 5045
_journal_paper_doi 10.1039/C9CE01076A
_journal_volume 21
_journal_year 2019
_chemical_formula_sum 'C31 H24 In N O7'
_chemical_formula_weight 637.33
_space_group_IT_number 60
_space_group_name_Hall '-P 2n 2ab'
_space_group_name_H-M_alt 'P b c n'
_symmetry_cell_setting orthorhombic
_symmetry_space_group_name_Hall '-P 2n 2ab'
_symmetry_space_group_name_H-M 'P b c n'
_atom_sites_solution_hydrogens geom
_atom_sites_solution_primary direct
_atom_sites_solution_secondary difmap
_audit_creation_method SHELXL-97
_audit_update_record
;
2018-12-19 deposited with the CCDC.    2019-07-31 downloaded from the CCDC.
;
_cell_angle_alpha 90.00
_cell_angle_beta 90.00
_cell_angle_gamma 90.00
_cell_formula_units_Z 8
_cell_length_a 17.4900(3)
_cell_length_b 21.7156(3)
_cell_length_c 16.5786(3)
_cell_measurement_reflns_used 7188
_cell_measurement_temperature 173(2)
_cell_measurement_theta_max 73.1990
_cell_measurement_theta_min 4.0580
_cell_volume 6296.65(18)
_computing_structure_refinement 'SHELXL-97 (Sheldrick, 1997)'
_computing_structure_solution 'SHELXS-97 (Sheldrick, 1990)'
_diffrn_ambient_temperature 173(2)
_diffrn_measured_fraction_theta_full 0.980
_diffrn_measured_fraction_theta_max 0.980
_diffrn_measurement_device_type 'SuperNova, Dual, Cu at zero, Atlas'
_diffrn_radiation_monochromator graphite
_diffrn_radiation_source 'fine-focus sealed tube'
_diffrn_radiation_type CuK\a
_diffrn_radiation_wavelength 1.54184
_diffrn_reflns_av_R_equivalents 0.0221
_diffrn_reflns_av_sigmaI/netI 0.0225
_diffrn_reflns_limit_h_max 12
_diffrn_reflns_limit_h_min -21
_diffrn_reflns_limit_k_max 23
_diffrn_reflns_limit_k_min -26
_diffrn_reflns_limit_l_max 18
_diffrn_reflns_limit_l_min -20
_diffrn_reflns_number 15686
_diffrn_reflns_theta_full 73.37
_diffrn_reflns_theta_max 73.37
_diffrn_reflns_theta_min 3.24
_exptl_absorpt_coefficient_mu 6.366
_exptl_absorpt_correction_T_max 0.8320
_exptl_absorpt_correction_T_min 0.7414
_exptl_absorpt_correction_type multi-scan
_exptl_crystal_colour colorless
_exptl_crystal_density_diffrn 1.345
_exptl_crystal_density_method 'not measured'
_exptl_crystal_F_000 2576
_exptl_crystal_size_max 0.05
_exptl_crystal_size_mid 0.04
_exptl_crystal_size_min 0.03
_platon_squeeze_details
;
;
_refine_diff_density_max 3.393
_refine_diff_density_min -1.376
_refine_diff_density_rms 0.116
_refine_ls_extinction_method none
_refine_ls_goodness_of_fit_ref 1.097
_refine_ls_hydrogen_treatment mixed
_refine_ls_matrix_type full
_refine_ls_number_parameters 340
_refine_ls_number_reflns 6210
_refine_ls_number_restraints 0
_refine_ls_restrained_S_all 1.097
_refine_ls_R_factor_all 0.0672
_refine_ls_R_factor_gt 0.0604
_refine_ls_shift/su_max 0.000
_refine_ls_shift/su_mean 0.000
_refine_ls_structure_factor_coef Fsqd
_refine_ls_weighting_details 'calc w=1/[\s^2^(Fo^2^)+(0.1020P)^2^+13.9527P] where P=(Fo^2^+2Fc^2^)/3'
_refine_ls_weighting_scheme calc
_refine_ls_wR_factor_gt 0.1744
_refine_ls_wR_factor_ref 0.1817
_reflns_number_gt 5213
_reflns_number_total 6210
_reflns_threshold_expression >2sigma(I)
_cod_data_source_file c9ce01076a2.cif
_cod_data_source_block In-BTB-DMA
_cod_depositor_comments 'Adding full bibliography for 7233307--7233310.cif.'
_cod_original_sg_symbol_H-M Pbcn
_cod_database_code 7233307

loop_
_symmetry_equiv_pos_as_xyz
'x, y, z'
'-x+1/2, -y+1/2, z+1/2'
'x+1/2, -y+1/2, -z'
'-x, y, -z+1/2'
'-x, -y, -z'
'x-1/2, y-1/2, -z-1/2'
'-x-1/2, y-1/2, z'
'x, -y, z-1/2'

loop_
_atom_site_label
_atom_site_type_symbol
_atom_site_fract_x
_atom_site_fract_y
_atom_site_fract_z
_atom_site_U_iso_or_equiv
_atom_site_adp_type
_atom_site_occupancy
_atom_site_symmetry_multiplicity
_atom_site_calc_flag
_atom_site_refinement_flags
In1 In 0.137607(15) 0.311739(14) 0.01470(2) 0.03487(16) Uani 1 1 d .
O2 O 0.21800(18) 0.38730(16) -0.0010(3) 0.0453(9) Uani 1 1 d .
O1 O 0.2691(2) 0.29751(18) 0.0169(3) 0.0529(11) Uani 1 1 d .
C10 C 0.3522(2) 0.3795(2) -0.0202(3) 0.0369(11) Uani 1 1 d .
C5 C 0.7062(2) 0.4502(2) -0.1014(4) 0.0416(11) Uani 1 1 d .
C19 C 0.7800(2) 0.4235(2) -0.0739(3) 0.0404(11) Uani 1 1 d .
C23 C 0.8608(2) 0.3363(2) -0.0451(4) 0.0396(11) Uani 1 1 d .
H23 H 0.8676 0.2930 -0.0424 0.047 Uiso 1 1 calc R
C1 C 0.5673(2) 0.4523(2) -0.1000(4) 0.0411(11) Uani 1 1 d .
C11 C 0.3578(2) 0.4401(2) -0.0456(4) 0.0455(13) Uani 1 1 d .
H11 H 0.3136 0.4655 -0.0465 0.055 Uiso 1 1 calc R
C9 C 0.4176(3) 0.3431(2) -0.0189(3) 0.0381(11) Uani 1 1 d .
H9 H 0.4147 0.3019 0.0001 0.046 Uiso 1 1 calc R
C4 C 0.7065(2) 0.5010(2) -0.1517(4) 0.0468(13) Uani 1 1 d .
H4 H 0.7539 0.5177 -0.1692 0.056 Uiso 1 1 calc R
C25 C 0.2764(3) 0.3535(2) 0.0016(3) 0.0340(10) Uani 1 1 d .
C2 C 0.5690(3) 0.5033(2) -0.1502(4) 0.0455(12) Uani 1 1 d .
H2 H 0.5222 0.5218 -0.1666 0.055 Uiso 1 1 calc R
C12 C 0.4273(3) 0.4637(2) -0.0696(4) 0.0491(14) Uani 1 1 d .
H12 H 0.4307 0.5058 -0.0849 0.059 Uiso 1 1 calc R
C13 C 0.6396(3) 0.5812(2) -0.2332(4) 0.0444(12) Uani 1 1 d .
C21 C 0.9107(3) 0.4389(2) -0.0314(4) 0.0543(16) Uani 1 1 d .
H21 H 0.9517 0.4659 -0.0188 0.065 Uiso 1 1 calc R
C7 C 0.4936(2) 0.4268(2) -0.0718(3) 0.0385(11) Uani 1 1 d .
C20 C 0.8407(3) 0.4626(2) -0.0545(4) 0.0522(15) Uani 1 1 d .
H20 H 0.8338 0.5060 -0.0572 0.063 Uiso 1 1 calc R
C24 C 0.7905(2) 0.3607(2) -0.0677(3) 0.0382(10) Uani 1 1 d .
H24 H 0.7491 0.3337 -0.0790 0.046 Uiso 1 1 calc R
C22 C 0.9211(2) 0.3757(2) -0.0265(3) 0.0382(11) Uani 1 1 d .
C3 C 0.6382(2) 0.5281(2) -0.1772(4) 0.0442(12) Uani 1 1 d .
C6 C 0.6365(2) 0.4249(2) -0.0776(4) 0.0402(12) Uani 1 1 d .
H6 H 0.6360 0.3886 -0.0457 0.048 Uiso 1 1 calc R
C27 C 0.9979(3) 0.3502(2) -0.0050(3) 0.0384(11) Uani 1 1 d .
C16 C 0.6423(3) 0.6775(2) -0.3431(4) 0.0436(12) Uani 1 1 d .
C8 C 0.4872(2) 0.3665(2) -0.0450(3) 0.0394(11) Uani 1 1 d .
H8 H 0.5312 0.3408 -0.0446 0.047 Uiso 1 1 calc R
C15 C 0.6071(4) 0.6850(2) -0.2680(4) 0.0628(17) Uani 1 1 d .
H15 H 0.5864 0.7239 -0.2531 0.075 Uiso 1 1 calc R
C17 C 0.6780(3) 0.6230(3) -0.3621(4) 0.0524(13) Uani 1 1 d .
H17 H 0.7025 0.6179 -0.4129 0.063 Uiso 1 1 calc R
C18 C 0.6779(3) 0.5758(3) -0.3066(4) 0.0519(13) Uani 1 1 d .
H18 H 0.7044 0.5388 -0.3186 0.062 Uiso 1 1 calc R
C14 C 0.6027(4) 0.6355(3) -0.2155(4) 0.0624(16) Uani 1 1 d .
H14 H 0.5740 0.6391 -0.1671 0.075 Uiso 1 1 calc R
O5 O 1.05435(19) 0.38622(16) 0.0019(2) 0.0434(8) Uani 1 1 d .
O6 O 1.0075(2) 0.29373(18) 0.0067(3) 0.0516(10) Uani 1 1 d .
C26 C 0.6410(2) 0.7282(2) -0.4039(3) 0.0397(11) Uani 1 1 d .
O4 O 0.64421(18) 0.71387(18) -0.4779(2) 0.0405(8) Uani 1 1 d .
O3 O 0.6372(2) 0.78297(17) -0.3828(2) 0.0462(9) Uani 1 1 d .
O7 O 0.1359(3) 0.2801(4) 0.1339(3) 0.098(2) Uani 1 1 d .
C28 C 0.1359(8) 0.3055(6) 0.2016(7) 0.1261(19) Uani 1 1 d .
N1 N 0.1382(6) 0.2720(5) 0.2678(5) 0.1261(19) Uani 1 1 d .
C29 C 0.1245(7) 0.3724(5) 0.2071(6) 0.1261(19) Uani 1 1 d .
H29A H 0.1726 0.3921 0.2228 0.189 Uiso 1 1 calc R
H29B H 0.0852 0.3813 0.2476 0.189 Uiso 1 1 calc R
H29C H 0.1081 0.3883 0.1546 0.189 Uiso 1 1 calc R
C31 C 0.1470(7) 0.2031(5) 0.2613(7) 0.1261(19) Uani 1 1 d .
H31A H 0.0966 0.1842 0.2541 0.189 Uiso 1 1 calc R
H31B H 0.1706 0.1872 0.3107 0.189 Uiso 1 1 calc R
H31C H 0.1794 0.1932 0.2149 0.189 Uiso 1 1 calc R
C30 C 0.1366(7) 0.2921(6) 0.3501(6) 0.1261(19) Uani 1 1 d .
H30A H 0.1478 0.3363 0.3525 0.189 Uiso 1 1 calc R
H30B H 0.1751 0.2695 0.3811 0.189 Uiso 1 1 calc R
H30C H 0.0858 0.2844 0.3730 0.189 Uiso 1 1 calc R

loop_
_atom_site_aniso_label
_atom_site_aniso_U_11
_atom_site_aniso_U_22
_atom_site_aniso_U_33
_atom_site_aniso_U_23
_atom_site_aniso_U_13
_atom_site_aniso_U_12
In1 0.0134(2) 0.0327(2) 0.0586(3) 0.00396(12) 0.00034(11) -0.00078(10)
O2 0.0105(14) 0.0302(16) 0.095(3) -0.0034(16) 0.0023(15) 0.0024(12)
O1 0.0167(17) 0.0381(18) 0.104(3) 0.0221(19) -0.0019(17) -0.0014(15)
C10 0.0101(19) 0.031(2) 0.070(3) 0.002(2) -0.0013(18) -0.0021(16)
C5 0.016(2) 0.034(2) 0.075(3) 0.004(2) -0.003(2) -0.0003(16)
C19 0.0134(19) 0.037(2) 0.071(3) 0.006(2) 0.002(2) -0.0031(17)
C23 0.018(2) 0.030(2) 0.071(3) 0.006(2) 0.003(2) -0.0036(16)
C1 0.014(2) 0.031(2) 0.078(4) 0.008(2) -0.006(2) -0.0011(16)
C11 0.015(2) 0.027(2) 0.094(4) 0.002(2) -0.005(2) 0.0044(16)
C9 0.019(2) 0.029(2) 0.066(3) 0.009(2) -0.0028(19) -0.0009(17)
C4 0.019(2) 0.036(2) 0.085(4) 0.014(2) 0.004(2) -0.0041(18)
C25 0.014(2) 0.033(2) 0.056(3) -0.0037(19) -0.0002(17) 0.0021(17)
C2 0.020(2) 0.037(2) 0.080(4) 0.013(2) -0.007(2) -0.0012(18)
C12 0.018(2) 0.028(2) 0.101(4) 0.012(2) -0.005(2) 0.0028(17)
C13 0.030(2) 0.038(2) 0.066(3) 0.014(2) -0.002(2) -0.0026(18)
C21 0.015(2) 0.034(2) 0.114(5) -0.010(3) -0.008(3) -0.0021(18)
C7 0.0134(19) 0.032(2) 0.071(3) 0.005(2) -0.0047(19) -0.0005(16)
C20 0.020(2) 0.024(2) 0.113(5) 0.002(3) -0.007(3) -0.0037(17)
C24 0.0162(19) 0.031(2) 0.068(3) 0.007(2) -0.0001(19) -0.0067(16)
C22 0.012(2) 0.033(2) 0.070(3) -0.002(2) 0.0021(19) -0.0023(17)
C3 0.023(2) 0.038(2) 0.071(3) 0.015(2) -0.004(2) 0.0010(17)
C6 0.015(2) 0.028(2) 0.078(4) 0.005(2) -0.0044(19) -0.0014(15)
C27 0.016(2) 0.035(2) 0.064(3) -0.003(2) 0.0060(19) -0.0015(18)
C16 0.033(3) 0.044(3) 0.054(3) 0.008(2) -0.003(2) -0.0063(19)
C8 0.0119(19) 0.030(2) 0.076(3) 0.006(2) -0.002(2) 0.0027(16)
C15 0.076(5) 0.039(3) 0.074(4) 0.013(3) 0.016(4) 0.015(3)
C17 0.043(3) 0.056(3) 0.058(3) 0.004(3) -0.001(2) 0.007(2)
C18 0.045(3) 0.045(3) 0.066(3) 0.001(2) -0.007(3) 0.007(2)
C14 0.064(4) 0.050(3) 0.073(4) 0.022(3) 0.024(3) 0.010(3)
O5 0.0132(15) 0.0318(16) 0.085(3) -0.0071(16) -0.0044(15) -0.0020(12)
O6 0.0114(16) 0.0371(18) 0.106(3) 0.0145(19) 0.0019(16) -0.0008(14)
C26 0.024(2) 0.042(2) 0.054(3) -0.005(2) -0.0014(19) -0.0053(17)
O4 0.0221(16) 0.046(2) 0.053(2) 0.0020(16) -0.0009(13) 0.0011(14)
O3 0.049(2) 0.0370(19) 0.052(2) 0.0043(16) -0.0025(16) -0.0032(14)
O7 0.107(5) 0.141(6) 0.047(3) 0.010(3) 0.021(3) 0.018(4)
C28 0.193(6) 0.116(3) 0.069(2) 0.002(3) 0.015(3) -0.010(4)
N1 0.193(6) 0.116(3) 0.069(2) 0.002(3) 0.015(3) -0.010(4)
C29 0.193(6) 0.116(3) 0.069(2) 0.002(3) 0.015(3) -0.010(4)
C31 0.193(6) 0.116(3) 0.069(2) 0.002(3) 0.015(3) -0.010(4)
C30 0.193(6) 0.116(3) 0.069(2) 0.002(3) 0.015(3) -0.010(4)

loop_
_atom_type_symbol
_atom_type_description
_atom_type_scat_dispersion_real
_atom_type_scat_dispersion_imag
_atom_type_scat_source
C C 0.0181 0.0091 'International Tables Vol C Tables 4.2.6.8 and 6.1.1.4'
H H 0.0000 0.0000 'International Tables Vol C Tables 4.2.6.8 and 6.1.1.4'
N N 0.0311 0.0180 'International Tables Vol C Tables 4.2.6.8 and 6.1.1.4'
O O 0.0492 0.0322 'International Tables Vol C Tables 4.2.6.8 and 6.1.1.4'
In In 0.0822 5.0449 'International Tables Vol C Tables 4.2.6.8 and 6.1.1.4'

loop_
_geom_angle_atom_site_label_1
_geom_angle_atom_site_label_2
_geom_angle_atom_site_label_3
_geom_angle
_geom_angle_site_symmetry_1
_geom_angle_site_symmetry_3
O7 In1 O2 111.7(2) . .
O7 In1 O5 109.0(2) . 1_455
O2 In1 O5 82.01(14) . 1_455
O7 In1 O4 86.9(2) . 6
O2 In1 O4 131.07(12) . 6
O5 In1 O4 135.87(12) 1_455 6
O7 In1 O3 144.9(3) . 6
O2 In1 O3 95.41(14) . 6
O5 In1 O3 96.18(14) 1_455 6
O4 In1 O3 58.08(13) 6 6
O7 In1 O6 89.1(2) . 1_455
O2 In1 O6 139.14(13) . 1_455
O5 In1 O6 57.61(13) 1_455 1_455
O4 In1 O6 82.71(13) 6 1_455
O3 In1 O6 84.00(15) 6 1_455
O7 In1 O1 87.5(2) . .
O2 In1 O1 57.46(13) . .
O5 In1 O1 139.46(13) 1_455 .
O4 In1 O1 79.91(13) 6 .
O3 In1 O1 88.93(15) 6 .
O6 In1 O1 162.44(16) 1_455 .
O7 In1 C26 116.2(2) . 6
O2 In1 C26 115.45(15) . 6
O5 In1 C26 117.76(15) 1_455 6
O4 In1 C26 29.35(15) 6 6
O3 In1 C26 28.73(15) 6 6
O6 In1 C26 82.14(15) 1_455 6
O1 In1 C26 83.95(15) . 6
O7 In1 C25 101.9(2) . .
O2 In1 C25 28.84(14) . .
O5 In1 C25 110.82(13) 1_455 .
O4 In1 C25 105.26(13) 6 .
O3 In1 C25 91.05(14) 6 .
O6 In1 C25 166.58(14) 1_455 .
O1 In1 C25 28.69(14) . .
C26 In1 C25 99.44(14) 6 .
O7 In1 C27 102.1(2) . 1_455
O2 In1 C27 110.48(14) . 1_455
O5 In1 C27 29.01(14) 1_455 1_455
O4 In1 C27 108.79(14) 6 1_455
O3 In1 C27 87.99(15) 6 1_455
O6 In1 C27 28.75(15) 1_455 1_455
O1 In1 C27 167.18(14) . 1_455
C26 In1 C27 99.09(15) 6 1_455
C25 In1 C27 138.95(16) . 1_455
C25 O2 In1 94.6(3) . .
C25 O1 In1 88.2(3) . .
C11 C10 C9 119.0(4) . .
C11 C10 C25 119.9(4) . .
C9 C10 C25 121.0(4) . .
C4 C5 C6 119.2(4) . .
C4 C5 C19 119.5(4) . .
C6 C5 C19 121.3(4) . .
C24 C19 C20 118.8(4) . .
C24 C19 C5 121.6(4) . .
C20 C19 C5 119.6(4) . .
C24 C23 C22 119.7(4) . .
C2 C1 C6 118.7(4) . .
C2 C1 C7 120.5(4) . .
C6 C1 C7 120.8(4) . .
C12 C11 C10 120.2(4) . .
C8 C9 C10 120.6(4) . .
C5 C4 C3 121.1(4) . .
O1 C25 O2 119.4(4) . .
O1 C25 C10 120.7(4) . .
O2 C25 C10 119.7(4) . .
O1 C25 In1 63.1(2) . .
O2 C25 In1 56.5(2) . .
C10 C25 In1 170.4(4) . .
C1 C2 C3 121.2(4) . .
C11 C12 C7 121.5(4) . .
C14 C13 C18 118.9(5) . .
C14 C13 C3 121.7(5) . .
C18 C13 C3 119.4(5) . .
C20 C21 C22 120.1(4) . .
C8 C7 C12 117.6(4) . .
C8 C7 C1 121.6(4) . .
C12 C7 C1 120.8(4) . .
C21 C20 C19 120.7(4) . .
C19 C24 C23 121.0(4) . .
C21 C22 C23 119.6(4) . .
C21 C22 C27 120.0(4) . .
C23 C22 C27 120.4(4) . .
C4 C3 C2 118.8(5) . .
C4 C3 C13 120.3(4) . .
C2 C3 C13 121.0(4) . .
C5 C6 C1 121.0(5) . .
O6 C27 O5 119.1(5) . .
O6 C27 C22 121.4(4) . .
O5 C27 C22 119.5(4) . .
O6 C27 In1 62.6(2) . 1_655
O5 C27 In1 56.9(2) . 1_655
C22 C27 In1 172.5(4) . 1_655
C17 C16 C15 120.4(5) . .
C17 C16 C26 119.1(5) . .
C15 C16 C26 120.5(5) . .
C7 C8 C9 121.1(4) . .
C14 C15 C16 119.5(5) . .
C16 C17 C18 119.0(6) . .
C17 C18 C13 121.6(5) . .
C13 C14 C15 120.3(6) . .
C27 O5 In1 94.1(3) . 1_655
C27 O6 In1 88.6(3) . 1_655
O3 C26 O4 120.6(5) . .
O3 C26 C16 121.2(5) . .
O4 C26 C16 118.2(5) . .
O3 C26 In1 61.7(3) . 6_665
O4 C26 In1 58.9(3) . 6_665
C16 C26 In1 177.1(4) . 6_665
C26 O4 In1 91.7(3) . 6_665
C26 O3 In1 89.6(3) . 6_665
C28 O7 In1 134.6(8) . .
O7 C28 N1 120.3(11) . .
O7 C28 C29 119.5(11) . .
N1 C28 C29 119.9(11) . .
C28 N1 C30 128.6(11) . .
C28 N1 C31 119.4(10) . .
C30 N1 C31 111.9(9) . .

loop_
_geom_bond_atom_site_label_1
_geom_bond_atom_site_label_2
_geom_bond_distance
_geom_bond_site_symmetry_2
In1 O7 2.093(5) .
In1 O2 2.176(3) .
In1 O5 2.187(3) 1_455
In1 O4 2.214(4) 6
In1 O3 2.274(4) 6
In1 O6 2.312(3) 1_455
In1 O1 2.321(4) .
In1 C26 2.583(5) 6
In1 C25 2.601(5) .
In1 C27 2.603(5) 1_455
O2 C25 1.259(6) .
O1 C25 1.249(6) .
C10 C11 1.387(7) .
C10 C9 1.391(6) .
C10 C25 1.484(6) .
C5 C4 1.383(7) .
C5 C6 1.393(6) .
C5 C19 1.486(6) .
C19 C24 1.380(6) .
C19 C20 1.398(6) .
C23 C24 1.389(6) .
C23 C22 1.394(6) .
C1 C2 1.386(7) .
C1 C6 1.398(6) .
C1 C7 1.479(6) .
C11 C12 1.377(7) .
C9 C8 1.389(6) .
C4 C3 1.397(6) .
C2 C3 1.399(6) .
C12 C7 1.410(6) .
C13 C14 1.377(8) .
C13 C18 1.393(8) .
C13 C3 1.481(7) .
C21 C20 1.382(7) .
C21 C22 1.387(7) .
C7 C8 1.386(6) .
C22 C27 1.495(6) .
C27 O6 1.253(6) .
C27 O5 1.266(6) .
C27 In1 2.603(5) 1_655
C16 C17 1.376(8) .
C16 C15 1.397(9) .
C16 C26 1.493(8) .
C15 C14 1.386(8) .
C17 C18 1.377(8) .
O5 In1 2.187(3) 1_655
O6 In1 2.312(3) 1_655
C26 O3 1.242(6) .
C26 O4 1.267(7) .
C26 In1 2.583(5) 6_665
O4 In1 2.214(4) 6_665
O3 In1 2.274(4) 6_665
O7 C28 1.251(13) .
C28 N1 1.317(14) .
C28 C29 1.469(15) .
N1 C30 1.433(13) .
N1 C31 1.507(14) .

loop_
_platon_squeeze_void_nr
_platon_squeeze_void_average_x
_platon_squeeze_void_average_y
_platon_squeeze_void_average_z
_platon_squeeze_void_volume
_platon_squeeze_void_count_electrons
1 0.500 0.065 0.250 265.0 2.0
2 1.000 0.565 0.250 265.1 1.9
3 0.000 0.102 0.250 10.1 0.0
4 0.500 0.602 0.250 10.1 -0.3
5 0.500 0.935 0.750 265.1 1.8
6 1.000 0.435 0.750 265.1 2.1
7 0.000 0.898 0.750 10.1 -0.1
8 0.500 0.398 0.750 10.1 0.0
